data_4505362
loop_
_publ_author_name
'Jayaraman, Akhila'
'Balasubramaniam, Venkataramanan'
'Valiyaveettil, Suresh'

_publ_section_title
;
 Characterization of Pseudopolymorphs of a Hydroxybenzoic Acid Derivative
;
_journal_issue 6
_journal_name_full 'Crystal Growth &amp; Design'
_journal_page_first 1403
_journal_paper_doi 10.1021/cg0496890
_journal_volume 4
_journal_year 2004
_chemical_formula_sum 'C36 H27 N O3'
_chemical_formula_weight 521.59
_chemical_name_systematic
; 
 ? 
;
_space_group_IT_number 2
_symmetry_cell_setting triclinic
_symmetry_space_group_name_Hall '-P 1'
_symmetry_space_group_name_H-M 'P -1'
_atom_sites_solution_hydrogens geom
_atom_sites_solution_primary direct
_atom_sites_solution_secondary difmap
_audit_creation_method SHELXL-97
_cell_angle_alpha 66.1060(10)
_cell_angle_beta 85.2820(10)
_cell_angle_gamma 77.9550(10)
_cell_formula_units_Z 2
_cell_length_a 6.4563(3)
_cell_length_b 14.5436(7)
_cell_length_c 16.4454(8)
_cell_measurement_reflns_used 5217
_cell_measurement_temperature 295(2)
_cell_measurement_theta_max 26.61
_cell_measurement_theta_min 2.44
_cell_volume 1380.76(11)
_computing_cell_refinement 'Bruker SMART'
_computing_data_collection 'Bruker SMART'
_computing_data_reduction 'Bruker SAINT'
_computing_molecular_graphics 'Bruker SHELXTL'
_computing_publication_material 'Bruker SHELXTL'
_computing_structure_refinement 'SHELXL-97 (Sheldrick, 1997)'
_computing_structure_solution 'SHELXS-97 (Sheldrick, 1990)'
_diffrn_ambient_temperature 295(2)
_diffrn_measured_fraction_theta_full 0.998
_diffrn_measured_fraction_theta_max 0.998
_diffrn_measurement_device_type 'CCD area detector'
_diffrn_measurement_method 'phi and omega scans'
_diffrn_radiation_monochromator graphite
_diffrn_radiation_source 'fine-focus sealed tube'
_diffrn_radiation_type MoK\a
_diffrn_radiation_wavelength 0.71073
_diffrn_reflns_av_R_equivalents 0.0202
_diffrn_reflns_av_sigmaI/netI 0.0231
_diffrn_reflns_limit_h_max 8
_diffrn_reflns_limit_h_min -8
_diffrn_reflns_limit_k_max 18
_diffrn_reflns_limit_k_min -18
_diffrn_reflns_limit_l_max 21
_diffrn_reflns_limit_l_min -21
_diffrn_reflns_number 18365
_diffrn_reflns_theta_full 27.50
_diffrn_reflns_theta_max 27.50
_diffrn_reflns_theta_min 1.35
_exptl_absorpt_coefficient_mu 0.079
_exptl_absorpt_correction_T_max 0.9843
_exptl_absorpt_correction_T_min 0.9689
_exptl_absorpt_correction_type 'Sadabs, (Sheldrick 2001)'
_exptl_crystal_colour Colourless
_exptl_crystal_density_diffrn 1.255
_exptl_crystal_density_meas 0
_exptl_crystal_density_method 'not measured'
_exptl_crystal_description 'Long Rod'
_exptl_crystal_F_000 548
_exptl_crystal_size_max 0.40
_exptl_crystal_size_mid 0.28
_exptl_crystal_size_min 0.20
_refine_diff_density_max 0.395
_refine_diff_density_min -0.205
_refine_diff_density_rms 0.043
_refine_ls_extinction_method none
_refine_ls_goodness_of_fit_ref 1.046
_refine_ls_hydrogen_treatment mixed
_refine_ls_matrix_type full
_refine_ls_number_parameters 366
_refine_ls_number_reflns 6339
_refine_ls_number_restraints 0
_refine_ls_restrained_S_all 1.046
_refine_ls_R_factor_all 0.0769
_refine_ls_R_factor_gt 0.0592
_refine_ls_shift/su_max 0.000
_refine_ls_shift/su_mean 0.000
_refine_ls_structure_factor_coef Fsqd
_refine_ls_weighting_details 'calc w=1/[\s^2^(Fo^2^)+(0.1006P)^2^+0.1608P] where P=(Fo^2^+2Fc^2^)/3'
_refine_ls_weighting_scheme calc
_refine_ls_wR_factor_gt 0.1650
_refine_ls_wR_factor_ref 0.1782
_reflns_number_gt 4687
_reflns_number_total 6339
_reflns_threshold_expression >2sigma(I)
_cod_data_source_file cg0496890si20040909_030452.cif
_cod_data_source_block 3215
_cod_depositor_comments
;
The following automatic conversions were performed:

'_symmetry_cell_setting' value 'Triclinic' changed to 'triclinic'
according to /home/saulius/struct/CIF-dictionaries/cif_core.dic
dictionary named 'cif_core.dic' version 2.4.1 from 2010-06-29.

Automatic conversion script
Id: cif_fix_values 1715 2011-07-08 13:25:40Z adriana 
;
_cod_original_sg_symbol_H-M P-1
_cod_database_code 4505362

loop_
_symmetry_equiv_pos_as_xyz
'x, y, z'
'-x, -y, -z'

loop_
_atom_site_label
_atom_site_type_symbol
_atom_site_fract_x
_atom_site_fract_y
_atom_site_fract_z
_atom_site_U_iso_or_equiv
_atom_site_adp_type
_atom_site_occupancy
_atom_site_symmetry_multiplicity
_atom_site_calc_flag
_atom_site_refinement_flags
O1 O -0.0086(2) 0.21290(11) 0.23731(10) 0.0693(4) Uani 1 1 d .
O2 O 0.78984(18) 0.09711(8) 0.48242(8) 0.0561(3) Uani 1 1 d .
O3 O 0.84326(18) -0.03312(9) 0.44033(8) 0.0550(3) Uani 1 1 d .
C1 C 0.1680(2) 0.17780(12) 0.28761(11) 0.0478(4) Uani 1 1 d .
C2 C 0.2988(2) 0.08815(12) 0.28545(10) 0.0451(3) Uani 1 1 d .
C3 C 0.4843(2) 0.04923(11) 0.33467(10) 0.0438(3) Uani 1 1 d .
H3 H 0.5721 -0.0098 0.3338 0.053 Uiso 1 1 calc R
C4 C 0.5420(2) 0.09638(11) 0.38528(10) 0.0421(3) Uani 1 1 d .
C5 C 0.4125(2) 0.18480(11) 0.38569(10) 0.0441(3) Uani 1 1 d .
H5 H 0.4526 0.2170 0.4189 0.053 Uiso 1 1 calc R
C6 C 0.2241(2) 0.22680(11) 0.33789(10) 0.0448(3) Uani 1 1 d .
C7 C 0.7365(2) 0.05155(11) 0.43942(10) 0.0417(3) Uani 1 1 d .
C8 C 0.0060(3) -0.05771(15) 0.20542(13) 0.0640(5) Uani 1 1 d .
H8 H -0.1233 -0.0792 0.2164 0.077 Uiso 1 1 calc R
C9 C 0.0512(3) 0.00080(15) 0.24693(12) 0.0585(4) Uani 1 1 d .
H9 H -0.0490 0.0191 0.2844 0.070 Uiso 1 1 calc R
C10 C 0.2415(2) 0.03300(12) 0.23429(10) 0.0468(4) Uani 1 1 d .
C11 C 0.3841(3) 0.00506(15) 0.17682(13) 0.0626(5) Uani 1 1 d .
H11 H 0.5141 0.0258 0.1663 0.075 Uiso 1 1 calc R
C12 C 0.3359(3) -0.05318(16) 0.13478(13) 0.0695(5) Uani 1 1 d .
H12 H 0.4348 -0.0708 0.0966 0.083 Uiso 1 1 calc R
C13 C 0.1469(3) -0.08557(13) 0.14781(12) 0.0595(4) Uani 1 1 d .
C14 C 0.0862(4) -0.14616(15) 0.10196(15) 0.0786(6) Uani 1 1 d .
C15 C 0.1609(6) -0.13545(19) 0.01921(17) 0.1106(10) Uani 1 1 d .
H15 H 0.2604 -0.0943 -0.0075 0.133 Uiso 1 1 calc R
C16 C 0.0880(8) -0.1864(3) -0.0253(2) 0.1508(18) Uani 1 1 d .
H16 H 0.1365 -0.1763 -0.0825 0.181 Uiso 1 1 calc R
C17 C -0.0455(9) -0.2474(3) 0.0105(4) 0.180(3) Uani 1 1 d .
H17 H -0.0884 -0.2814 -0.0205 0.216 Uiso 1 1 calc R
C18 C -0.1237(7) -0.2618(3) 0.0950(4) 0.1549(17) Uani 1 1 d .
H18 H -0.2220 -0.3041 0.1201 0.186 Uiso 1 1 calc R
C19 C -0.0560(2) -0.21318(11) 0.14249(11) 0.1113(9) Uani 1 1 d .
H19 H -0.1037 -0.2247 0.2001 0.134 Uiso 1 1 calc R
C20 C -0.2258(2) 0.41378(11) 0.38231(11) 0.0559(4) Uani 1 1 d R
H20 H -0.3648 0.4151 0.4025 0.067 Uiso 1 1 d R
C21 C -0.1139(2) 0.32730(12) 0.37184(13) 0.0561(4) Uani 1 1 d .
H21 H -0.1792 0.2717 0.3848 0.067 Uiso 1 1 calc R
C22 C 0.0931(2) 0.32212(11) 0.34250(10) 0.0463(3) Uani 1 1 d .
C23 C 0.1842(2) 0.40700(12) 0.32295(12) 0.0533(4) Uani 1 1 d .
H23 H 0.3233 0.4056 0.3029 0.064 Uiso 1 1 calc R
C24 C 0.0717(3) 0.49329(12) 0.33289(12) 0.0554(4) Uani 1 1 d .
H24 H 0.1360 0.5494 0.3189 0.066 Uiso 1 1 calc R
C25 C -0.1354(2) 0.49836(11) 0.36332(11) 0.0488(4) Uani 1 1 d .
C26 C -0.2547(3) 0.59114(12) 0.37504(12) 0.0531(4) Uani 1 1 d .
C27 C -0.4653(3) 0.62855(15) 0.35018(17) 0.0752(6) Uani 1 1 d .
H27 H -0.5329 0.5953 0.3255 0.090 Uiso 1 1 calc R
C28 C -0.5764(4) 0.71449(17) 0.36150(19) 0.0892(7) Uani 1 1 d .
H28 H -0.7181 0.7385 0.3448 0.107 Uiso 1 1 calc R
C29 C -0.4788(4) 0.76455(16) 0.39722(17) 0.0848(7) Uani 1 1 d .
H29 H -0.5542 0.8221 0.4054 0.102 Uiso 1 1 calc R
C30 C -0.2701(4) 0.72962(17) 0.42080(16) 0.0818(6) Uani 1 1 d .
H30 H -0.2027 0.7644 0.4439 0.098 Uiso 1 1 calc R
C31 C -0.1586(3) 0.64331(14) 0.41062(13) 0.0660(5) Uani 1 1 d .
H31 H -0.0171 0.6198 0.4278 0.079 Uiso 1 1 calc R
H3A H 1.008(5) -0.060(2) 0.478(2) 0.125(9) Uiso 1 1 d .
H1A H -0.077(5) 0.267(2) 0.234(2) 0.122(10) Uiso 1 1 d .
N1 N -0.3113(3) 0.38245(13) 0.17382(12) 0.0739(5) Uani 1 1 d .
C32 C -0.3503(4) 0.48157(18) 0.15481(17) 0.0879(7) Uani 1 1 d .
H32 H -0.2484 0.5092 0.1694 0.105 Uiso 1 1 calc R
C33 C -0.5348(5) 0.54656(19) 0.11436(18) 0.1017(8) Uani 1 1 d .
H33 H -0.5581 0.6162 0.1022 0.122 Uiso 1 1 calc R
C34 C -0.6808(5) 0.5051(3) 0.09305(19) 0.1052(9) Uani 1 1 d .
H34 H -0.8056 0.5469 0.0646 0.126 Uiso 1 1 calc R
C35 C -0.6460(4) 0.4034(2) 0.11297(17) 0.0941(7) Uani 1 1 d .
H35 H -0.7465 0.3740 0.0998 0.113 Uiso 1 1 calc R
C36 C -0.4585(3) 0.34494(18) 0.15314(15) 0.0768(6) Uani 1 1 d .
H36 H -0.4335 0.2750 0.1666 0.092 Uiso 1 1 calc R

loop_
_atom_site_aniso_label
_atom_site_aniso_U_11
_atom_site_aniso_U_22
_atom_site_aniso_U_33
_atom_site_aniso_U_23
_atom_site_aniso_U_13
_atom_site_aniso_U_12
O1 0.0552(7) 0.0680(8) 0.0928(10) -0.0467(8) -0.0344(7) 0.0150(6)
O2 0.0546(6) 0.0487(6) 0.0689(7) -0.0276(5) -0.0207(5) -0.0015(5)
O3 0.0503(6) 0.0542(6) 0.0623(7) -0.0306(5) -0.0157(5) 0.0078(5)
C1 0.0395(7) 0.0493(8) 0.0547(9) -0.0227(7) -0.0097(6) -0.0012(6)
C2 0.0399(7) 0.0489(8) 0.0490(8) -0.0229(7) -0.0029(6) -0.0056(6)
C3 0.0387(7) 0.0432(7) 0.0503(8) -0.0211(6) -0.0022(6) -0.0037(6)
C4 0.0367(7) 0.0427(7) 0.0458(8) -0.0166(6) -0.0033(6) -0.0059(6)
C5 0.0421(7) 0.0442(7) 0.0485(8) -0.0203(6) -0.0030(6) -0.0081(6)
C6 0.0396(7) 0.0416(7) 0.0525(8) -0.0196(6) -0.0033(6) -0.0036(6)
C7 0.0399(7) 0.0407(7) 0.0443(7) -0.0166(6) -0.0020(6) -0.0069(6)
C8 0.0567(10) 0.0754(12) 0.0753(12) -0.0434(10) -0.0072(9) -0.0144(9)
C9 0.0490(9) 0.0778(12) 0.0643(10) -0.0447(9) 0.0029(7) -0.0122(8)
C10 0.0431(8) 0.0500(8) 0.0496(8) -0.0249(7) -0.0074(6) -0.0003(6)
C11 0.0470(9) 0.0796(12) 0.0710(11) -0.0424(10) 0.0049(8) -0.0089(8)
C12 0.0680(12) 0.0837(13) 0.0684(11) -0.0502(11) 0.0035(9) 0.0009(10)
C13 0.0668(11) 0.0566(10) 0.0592(10) -0.0322(8) -0.0198(8) 0.0062(8)
C14 0.1038(16) 0.0561(11) 0.0809(14) -0.0407(10) -0.0406(12) 0.0179(10)
C15 0.193(3) 0.0719(14) 0.0729(14) -0.0433(12) -0.0332(17) 0.0057(16)
C16 0.283(5) 0.0744(18) 0.100(2) -0.0534(17) -0.086(3) 0.027(2)
C17 0.281(6) 0.090(2) 0.194(4) -0.095(3) -0.157(4) 0.053(3)
C18 0.174(3) 0.109(2) 0.227(5) -0.104(3) -0.067(3) -0.021(2)
C19 0.132(2) 0.0883(18) 0.140(2) -0.0656(18) -0.0274(19) -0.0248(17)
C20 0.0404(8) 0.0496(9) 0.0797(11) -0.0290(8) 0.0023(7) -0.0069(6)
C21 0.0457(8) 0.0423(8) 0.0819(12) -0.0259(8) 0.0013(8) -0.0102(6)
C22 0.0429(8) 0.0425(7) 0.0545(9) -0.0217(7) -0.0073(6) -0.0023(6)
C23 0.0420(8) 0.0542(9) 0.0696(10) -0.0303(8) 0.0018(7) -0.0104(7)
C24 0.0514(9) 0.0465(8) 0.0763(11) -0.0303(8) 0.0003(8) -0.0144(7)
C25 0.0466(8) 0.0436(8) 0.0598(9) -0.0251(7) -0.0068(7) -0.0045(6)
C26 0.0563(9) 0.0429(8) 0.0621(10) -0.0242(7) -0.0008(7) -0.0063(7)
C27 0.0593(11) 0.0586(11) 0.1150(17) -0.0456(11) -0.0091(11) -0.0001(8)
C28 0.0691(13) 0.0632(12) 0.128(2) -0.0407(13) 0.0000(13) 0.0086(10)
C29 0.1049(18) 0.0508(11) 0.0975(16) -0.0380(11) 0.0215(14) -0.0031(11)
C30 0.1112(18) 0.0668(12) 0.0861(15) -0.0494(11) 0.0089(13) -0.0205(12)
C31 0.0743(12) 0.0633(11) 0.0709(12) -0.0376(9) -0.0058(9) -0.0104(9)
N1 0.0692(10) 0.0686(10) 0.0787(11) -0.0290(9) -0.0147(8) 0.0030(8)
C32 0.0961(17) 0.0712(14) 0.0900(16) -0.0260(12) -0.0058(13) -0.0129(12)
C33 0.120(2) 0.0634(14) 0.0922(18) -0.0124(12) -0.0023(16) 0.0064(14)
C34 0.0858(17) 0.107(2) 0.0876(17) -0.0186(15) -0.0163(14) 0.0197(15)
C35 0.0756(15) 0.123(2) 0.0818(15) -0.0400(15) -0.0120(12) -0.0129(14)
C36 0.0755(13) 0.0812(14) 0.0741(13) -0.0350(11) -0.0096(10) -0.0037(11)

loop_
_atom_type_symbol
_atom_type_description
_atom_type_scat_dispersion_real
_atom_type_scat_dispersion_imag
_atom_type_scat_source
C C 0.0033 0.0016 'International Tables Vol C Tables 4.2.6.8 and 6.1.1.4'
H H 0.0000 0.0000 'International Tables Vol C Tables 4.2.6.8 and 6.1.1.4'
O O 0.0106 0.0060 'International Tables Vol C Tables 4.2.6.8 and 6.1.1.4'
N N 0.0061 0.0033 'International Tables Vol C Tables 4.2.6.8 and 6.1.1.4'

loop_
_geom_angle_atom_site_label_1
_geom_angle_atom_site_label_2
_geom_angle_atom_site_label_3
_geom_angle
O1 C1 C6 123.28(13)
O1 C1 C2 115.70(14)
C6 C1 C2 121.01(13)
C3 C2 C1 118.42(13)
C3 C2 C10 119.21(13)
C1 C2 C10 122.36(13)
C2 C3 C4 121.41(13)
C5 C4 C3 119.19(13)
C5 C4 C7 120.43(13)
C3 C4 C7 120.37(13)
C4 C5 C6 121.75(13)
C5 C6 C1 118.22(13)
C5 C6 C22 118.25(13)
C1 C6 C22 123.54(13)
O2 C7 O3 122.97(13)
O2 C7 C4 119.43(13)
O3 C7 C4 117.59(13)
C9 C8 C13 121.86(17)
C8 C9 C10 121.43(16)
C9 C10 C11 117.07(15)
C9 C10 C2 121.47(14)
C11 C10 C2 121.29(14)
C12 C11 C10 120.95(17)
C13 C12 C11 121.89(16)
C12 C13 C8 116.81(16)
C12 C13 C14 123.60(18)
C8 C13 C14 119.57(19)
C15 C14 C19 118.7(2)
C15 C14 C13 121.0(2)
C19 C14 C13 120.26(19)
C14 C15 C16 119.9(3)
C17 C16 C15 122.3(4)
C16 C17 C18 119.8(3)
C17 C18 C19 120.3(4)
C18 C19 C14 118.9(3)
C21 C20 C25 121.34(14)
C22 C21 C20 121.07(14)
C21 C22 C23 117.81(14)
C21 C22 C6 122.36(13)
C23 C22 C6 119.66(13)
C24 C23 C22 120.92(15)
C23 C24 C25 121.45(14)
C20 C25 C24 117.40(13)
C20 C25 C26 121.47(14)
C24 C25 C26 121.13(14)
C27 C26 C31 117.94(16)
C27 C26 C25 120.94(15)
C31 C26 C25 121.12(15)
C28 C27 C26 120.9(2)
C29 C28 C27 120.2(2)
C30 C29 C28 119.64(18)
C29 C30 C31 120.5(2)
C30 C31 C26 120.74(19)
C36 N1 C32 117.3(2)
N1 C32 C33 123.3(2)
C34 C33 C32 117.5(2)
C35 C34 C33 120.3(2)
C34 C35 C36 118.0(3)
N1 C36 C35 123.5(2)

loop_
_geom_bond_atom_site_label_1
_geom_bond_atom_site_label_2
_geom_bond_distance
O1 C1 1.3471(18)
O2 C7 1.2539(17)
O3 C7 1.2744(17)
C1 C6 1.399(2)
C1 C2 1.410(2)
C2 C3 1.384(2)
C2 C10 1.486(2)
C3 C4 1.386(2)
C4 C5 1.382(2)
C4 C7 1.472(2)
C5 C6 1.389(2)
C6 C22 1.4927(19)
C8 C9 1.372(2)
C8 C13 1.380(3)
C9 C10 1.375(2)
C10 C11 1.385(2)
C11 C12 1.383(2)
C12 C13 1.368(3)
C13 C14 1.493(2)
C14 C15 1.364(4)
C14 C19 1.408(3)
C15 C16 1.395(4)
C16 C17 1.300(7)
C17 C18 1.388(7)
C18 C19 1.390(3)
C20 C21 1.382(2)
C20 C25 1.382(2)
C21 C22 1.381(2)
C22 C23 1.387(2)
C23 C24 1.377(2)
C24 C25 1.386(2)
C25 C26 1.484(2)
C26 C27 1.383(3)
C26 C31 1.385(2)
C27 C28 1.380(3)
C28 C29 1.368(3)
C29 C30 1.366(3)
C30 C31 1.377(3)
N1 C36 1.317(3)
N1 C32 1.317(3)
C32 C33 1.381(4)
C33 C34 1.355(4)
C34 C35 1.352(4)
C35 C36 1.368(3)

loop_
_geom_hbond_atom_site_label_D
_geom_hbond_atom_site_label_H
_geom_hbond_atom_site_label_A
_geom_hbond_distance_DH
_geom_hbond_distance_HA
_geom_hbond_distance_DA
_geom_hbond_angle_DHA
_geom_hbond_site_symmetry_A
O1 H1A N1 0.80(3) 1.98(3) 2.689(2) 147(3) .
O3 H3A O2 1.18(3) 1.41(3) 2.5901(15) 175(2) 2_756
O3 H3A O3 1.18(3) 2.61(3) 3.446(2) 126.3(17) 2_756

loop_
_cod_related_entry_id
_cod_related_entry_database
_cod_related_entry_code
1 ChemSpider 30661507
